data_4038025
loop_
_publ_author_name
'Lu, Qing'
'Kole, Goutam Kumar'
'Friedrich, Alexandra'
'M\"uller-Buschbaum, Klaus'
'Liu, Zhiqiang'
'Yu, Xiaoqiang'
'Marder, Todd B.'

_publ_section_title
;
 Comparison Study of the Site-Effect on Regioisomeric Pyridyl-Pyrene
 Conjugates: Synthesis, Structures, and Photophysical Properties.
;
_journal_issue 6
_journal_name_full 'The Journal of organic chemistry'
_journal_page_first 4256
_journal_page_last 4266
_journal_paper_doi 10.1021/acs.joc.9b03421
_journal_volume 85
_journal_year 2020
_chemical_formula_moiety 'C26 H16 N2'
_chemical_formula_sum 'C26 H16 N2'
_chemical_formula_weight 356.41
_space_group_crystal_system monoclinic
_space_group_IT_number 14
_space_group_name_Hall '-P 2ybc'
_space_group_name_H-M_alt 'P 1 21/c 1'
_atom_sites_solution_hydrogens geom
_atom_sites_solution_primary iterative
_atom_sites_solution_secondary difmap
_audit_creation_method SHELXL-2014/7
_cell_angle_alpha 90
_cell_angle_beta 91.652(8)
_cell_angle_gamma 90
_cell_formula_units_Z 2
_cell_length_a 10.979(3)
_cell_length_b 5.4664(10)
_cell_length_c 13.966(2)
_cell_measurement_reflns_used 2360
_cell_measurement_temperature 100(2)
_cell_measurement_theta_max 26.42
_cell_measurement_theta_min 2.92
_cell_volume 837.8(3)
_computing_cell_refinement 'Saint+ ver. V8.38A (Bruker AXS)'
_computing_data_collection 'APEX2 ver. 2014.9 (Bruker AXS)'
_computing_data_reduction 'Saint+ ver. V8.38A (Bruker AXS)'
_computing_molecular_graphics 'ShelXLe (Huebschle et all, 2011)'
_computing_publication_material 'SHELXL-2014/7 (Sheldrick, 2014)'
_computing_structure_refinement 'SHELXL-2014/7 (Sheldrick, 2014)'
_computing_structure_solution 'SHELXT (Sheldrick, 2014)'
_diffrn_ambient_temperature 100(2)
_diffrn_detector 'CCD area detector (Apex2)'
_diffrn_detector_area_resol_mean 8.333
_diffrn_measured_fraction_theta_full 0.999
_diffrn_measured_fraction_theta_max 0.999
_diffrn_measurement_device_type 'Bruker X8-APEX II'
_diffrn_measurement_method '\f and \w scans'
_diffrn_radiation_monochromator graphite
_diffrn_radiation_type MoK\a
_diffrn_radiation_wavelength 0.71073
_diffrn_reflns_av_R_equivalents 0.0414
_diffrn_reflns_av_unetI/netI 0.0273
_diffrn_reflns_Laue_measured_fraction_full 0.999
_diffrn_reflns_Laue_measured_fraction_max 0.999
_diffrn_reflns_limit_h_max 13
_diffrn_reflns_limit_h_min -13
_diffrn_reflns_limit_k_max 6
_diffrn_reflns_limit_k_min -6
_diffrn_reflns_limit_l_max 17
_diffrn_reflns_limit_l_min -17
_diffrn_reflns_number 13627
_diffrn_reflns_point_group_measured_fraction_full 0.999
_diffrn_reflns_point_group_measured_fraction_max 0.999
_diffrn_reflns_theta_full 25.242
_diffrn_reflns_theta_max 26.722
_diffrn_reflns_theta_min 2.918
_diffrn_source 'rotating-anode (Nonius FR-591)'
_exptl_absorpt_coefficient_mu 0.083
_exptl_absorpt_correction_T_max 0.7454
_exptl_absorpt_correction_T_min 0.7162
_exptl_absorpt_correction_type multi-scan
_exptl_absorpt_process_details 'SadAbs 2016/2 (Bruker AXS)'
_exptl_crystal_colour colourless
_exptl_crystal_density_diffrn 1.413
_exptl_crystal_description plate
_exptl_crystal_F_000 372
_exptl_crystal_size_max 0.333
_exptl_crystal_size_mid 0.162
_exptl_crystal_size_min 0.07
_refine_diff_density_max 0.293
_refine_diff_density_min -0.219
_refine_diff_density_rms 0.047
_refine_ls_extinction_method none
_refine_ls_goodness_of_fit_ref 1.037
_refine_ls_hydrogen_treatment constr
_refine_ls_matrix_type full
_refine_ls_number_parameters 127
_refine_ls_number_reflns 1770
_refine_ls_number_restraints 0
_refine_ls_restrained_S_all 1.037
_refine_ls_R_factor_all 0.0628
_refine_ls_R_factor_gt 0.0404
_refine_ls_shift/su_max 0.000
_refine_ls_shift/su_mean 0.000
_refine_ls_structure_factor_coef Fsqd
_refine_ls_weighting_details 'w=1/[\s^2^(Fo^2^)+(0.0581P)^2^+0.2636P] where P=(Fo^2^+2Fc^2^)/3'
_refine_ls_weighting_scheme calc
_refine_ls_wR_factor_gt 0.1031
_refine_ls_wR_factor_ref 0.1164
_reflns_Friedel_coverage 0.000
_reflns_number_gt 1300
_reflns_number_total 1770
_reflns_threshold_expression 'I > 2\s(I)'
_cod_data_source_file jo9b03421_si_001.cif
_cod_data_source_block AF218_a
_cod_depositor_comments 'Adding full bibliography for 4038018--4038031.cif.'
_cod_original_sg_symbol_H-M 'P 21/c'
_cod_database_code 4038025
_shelx_shelxl_version_number 2014/7
_shelx_space_group_comment
;
The symmetry employed for this shelxl refinement is uniquely defined
by the following loop, which should always be used as a source of
symmetry information in preference to the above space-group names.
They are only intended as comments.
;
_shelx_estimated_absorpt_t_min 0.973
_shelx_estimated_absorpt_t_max 0.994

loop_
_space_group_symop_operation_xyz
'x, y, z'
'-x, y+1/2, -z+1/2'
'-x, -y, -z'
'x, -y-1/2, z-1/2'

loop_
_atom_site_label
_atom_site_type_symbol
_atom_site_fract_x
_atom_site_fract_y
_atom_site_fract_z
_atom_site_U_iso_or_equiv
_atom_site_adp_type
_atom_site_occupancy
_atom_site_site_symmetry_order
_atom_site_calc_flag
_atom_site_refinement_flags_posn
_atom_site_refinement_flags_adp
_atom_site_refinement_flags_occupancy
_atom_site_disorder_assembly
_atom_site_disorder_group
N1 N 0.97407(11) 0.7282(2) 0.92317(9) 0.0171(3) Uani 1 1 d . . . . .
C1 C 0.97527(13) 0.5257(3) 0.86883(10) 0.0173(3) Uani 1 1 d . . . . .
H1 H 1.0352 0.4050 0.8834 0.021 Uiso 1 1 calc R U . . .
C2 C 0.89431(13) 0.4821(3) 0.79278(10) 0.0156(3) Uani 1 1 d . . . . .
H2 H 0.9004 0.3358 0.7566 0.019 Uiso 1 1 calc R U . . .
C3 C 0.80387(12) 0.6527(3) 0.76932(10) 0.0139(3) Uani 1 1 d . . . . .
C4 C 0.80204(13) 0.8625(3) 0.82620(11) 0.0175(3) Uani 1 1 d . . . . .
H4 H 0.7423 0.9852 0.8140 0.021 Uiso 1 1 calc R U . . .
C5 C 0.88731(13) 0.8918(3) 0.90046(11) 0.0179(3) Uani 1 1 d . . . . .
H5 H 0.8839 1.0372 0.9376 0.021 Uiso 1 1 calc R U . . .
C6 C 0.71366(12) 0.6095(3) 0.68921(10) 0.0143(3) Uani 1 1 d . . . . .
C7 C 0.73138(13) 0.4198(3) 0.62362(10) 0.0158(3) Uani 1 1 d . . . . .
H7 H 0.8024 0.3211 0.6302 0.019 Uiso 1 1 calc R U . . .
C8 C 0.64777(13) 0.3718(3) 0.54894(10) 0.0143(3) Uani 1 1 d . . . . .
C9 C 0.54287(12) 0.5211(3) 0.53840(10) 0.0134(3) Uani 1 1 d . . . . .
C10 C 0.52362(12) 0.7143(3) 0.60410(10) 0.0140(3) Uani 1 1 d . . . . .
C11 C 0.60918(13) 0.7540(3) 0.67863(10) 0.0151(3) Uani 1 1 d . . . . .
H11 H 0.5959 0.8821 0.7231 0.018 Uiso 1 1 calc R U . . .
C12 C 0.41716(13) 0.8641(3) 0.59118(10) 0.0161(3) Uani 1 1 d . . . . .
H12 H 0.4037 0.9946 0.6345 0.019 Uiso 1 1 calc R U . . .
C13 C 0.33557(13) 0.8235(3) 0.51859(10) 0.0164(3) Uani 1 1 d . . . . .
H13 H 0.2659 0.9258 0.5120 0.020 Uiso 1 1 calc R U . . .

loop_
_atom_site_aniso_label
_atom_site_aniso_U_11
_atom_site_aniso_U_22
_atom_site_aniso_U_33
_atom_site_aniso_U_23
_atom_site_aniso_U_13
_atom_site_aniso_U_12
N1 0.0187(6) 0.0184(7) 0.0143(6) 0.0009(5) -0.0006(5) -0.0021(5)
C1 0.0189(8) 0.0172(8) 0.0159(7) 0.0020(6) -0.0005(6) -0.0002(6)
C2 0.0177(7) 0.0157(8) 0.0134(7) -0.0012(6) 0.0001(6) -0.0019(6)
C3 0.0133(7) 0.0165(8) 0.0118(7) 0.0025(6) 0.0006(6) -0.0038(6)
C4 0.0166(7) 0.0172(8) 0.0186(8) -0.0020(6) -0.0014(6) 0.0001(6)
C5 0.0199(7) 0.0165(8) 0.0172(8) -0.0028(6) 0.0000(6) -0.0029(6)
C6 0.0139(7) 0.0165(8) 0.0125(7) 0.0014(6) 0.0006(6) -0.0023(6)
C7 0.0141(7) 0.0169(8) 0.0164(7) 0.0004(6) -0.0003(6) 0.0020(6)
C8 0.0148(7) 0.0158(8) 0.0124(7) -0.0005(6) 0.0014(5) -0.0008(6)
C9 0.0144(7) 0.0135(7) 0.0122(7) 0.0015(6) 0.0009(6) -0.0013(6)
C10 0.0155(7) 0.0144(7) 0.0123(7) 0.0011(6) 0.0016(5) -0.0008(6)
C11 0.0179(7) 0.0145(7) 0.0129(7) -0.0017(6) 0.0010(6) -0.0014(6)
C12 0.0185(7) 0.0145(8) 0.0154(7) -0.0028(6) 0.0021(6) 0.0015(6)
C13 0.0149(7) 0.0164(8) 0.0179(8) -0.0007(6) 0.0001(6) 0.0029(6)

loop_
_atom_type_symbol
_atom_type_description
_atom_type_scat_dispersion_real
_atom_type_scat_dispersion_imag
_atom_type_scat_source
C C 0.0033 0.0016 'International Tables Vol C Tables 4.2.6.8 and 6.1.1.4'
H H 0.0000 0.0000 'International Tables Vol C Tables 4.2.6.8 and 6.1.1.4'
N N 0.0061 0.0033 'International Tables Vol C Tables 4.2.6.8 and 6.1.1.4'

loop_
_exptl_crystal_face_index_h
_exptl_crystal_face_index_k
_exptl_crystal_face_index_l
_exptl_crystal_face_perp_dist
-1.00 -2.00 2.00 0.1320
-1.00 -2.00 -2.00 0.1300
-1.00 0.00 0.00 0.0040
1.00 0.00 0.00 0.0350
1.00 0.00 1.00 0.0660
-3.00 1.00 -1.00 0.0730
3.00 -1.00 1.00 0.0950
-1.00 0.00 -2.00 0.0490
1.00 0.00 2.00 0.0770
3.00 -2.00 -3.00 0.1180
-3.00 1.00 -2.00 0.0750
1.00 -1.00 -2.00 0.1170
0.00 0.00 -1.00 0.0590
0.00 0.00 1.00 0.0810
0.00 1.00 -3.00 0.1100
-2.00 -2.00 3.00 0.1240
-1.00 2.00 3.00 0.1520
1.00 1.00 2.00 0.1400
2.00 1.00 0.00 0.1290

loop_
_geom_angle_atom_site_label_1
_geom_angle_atom_site_label_2
_geom_angle_atom_site_label_3
_geom_angle
_geom_angle_site_symmetry_1
_geom_angle_site_symmetry_3
_geom_angle_publ_flag
C5 N1 C1 115.82(13) . . ?
N1 C1 C2 123.96(14) . . ?
N1 C1 H1 118.0 . . ?
C2 C1 H1 118.0 . . ?
C1 C2 C3 120.12(14) . . ?
C1 C2 H2 119.9 . . ?
C3 C2 H2 119.9 . . ?
C2 C3 C4 115.95(13) . . ?
C2 C3 C6 121.56(13) . . ?
C4 C3 C6 122.48(13) . . ?
C5 C4 C3 120.03(14) . . ?
C5 C4 H4 120.0 . . ?
C3 C4 H4 120.0 . . ?
N1 C5 C4 124.12(14) . . ?
N1 C5 H5 117.9 . . ?
C4 C5 H5 117.9 . . ?
C11 C6 C7 118.58(13) . . ?
C11 C6 C3 121.03(13) . . ?
C7 C6 C3 120.39(13) . . ?
C8 C7 C6 121.84(14) . . ?
C8 C7 H7 119.1 . . ?
C6 C7 H7 119.1 . . ?
C7 C8 C9 119.02(13) . . ?
C7 C8 C13 122.43(13) . 3_666 ?
C9 C8 C13 118.54(13) . 3_666 ?
C8 C9 C10 119.86(13) . . ?
C8 C9 C9 120.15(16) . 3_666 ?
C10 C9 C9 119.99(16) . 3_666 ?
C11 C10 C9 119.16(13) . . ?
C11 C10 C12 122.17(13) . . ?
C9 C10 C12 118.66(13) . . ?
C6 C11 C10 121.53(14) . . ?
C6 C11 H11 119.2 . . ?
C10 C11 H11 119.2 . . ?
C13 C12 C10 121.37(14) . . ?
C13 C12 H12 119.3 . . ?
C10 C12 H12 119.3 . . ?
C12 C13 C8 121.28(13) . 3_666 ?
C12 C13 H13 119.4 . . ?
C8 C13 H13 119.4 3_666 . ?

loop_
_geom_bond_atom_site_label_1
_geom_bond_atom_site_label_2
_geom_bond_distance
_geom_bond_site_symmetry_2
_geom_bond_publ_flag
N1 C5 1.3380(19) . ?
N1 C1 1.342(2) . ?
C1 C2 1.386(2) . ?
C1 H1 0.9500 . ?
C2 C3 1.394(2) . ?
C2 H2 0.9500 . ?
C3 C4 1.395(2) . ?
C3 C6 1.491(2) . ?
C4 C5 1.386(2) . ?
C4 H4 0.9500 . ?
C5 H5 0.9500 . ?
C6 C11 1.397(2) . ?
C6 C7 1.401(2) . ?
C7 C8 1.394(2) . ?
C7 H7 0.9500 . ?
C8 C9 1.416(2) . ?
C8 C13 1.439(2) 3_666 ?
C9 C10 1.419(2) . ?
C9 C9 1.425(3) 3_666 ?
C10 C11 1.399(2) . ?
C10 C12 1.434(2) . ?
C11 H11 0.9500 . ?
C12 C13 1.352(2) . ?
C12 H12 0.9500 . ?
C13 C8 1.439(2) 3_666 ?
C13 H13 0.9500 . ?

loop_
_geom_torsion_atom_site_label_1
_geom_torsion_atom_site_label_2
_geom_torsion_atom_site_label_3
_geom_torsion_atom_site_label_4
_geom_torsion
_geom_torsion_site_symmetry_1
_geom_torsion_site_symmetry_2
_geom_torsion_site_symmetry_3
_geom_torsion_site_symmetry_4
_geom_torsion_publ_flag
C5 N1 C1 C2 0.6(2) . . . . ?
N1 C1 C2 C3 -0.7(2) . . . . ?
C1 C2 C3 C4 0.2(2) . . . . ?
C1 C2 C3 C6 -178.75(13) . . . . ?
C2 C3 C4 C5 0.3(2) . . . . ?
C6 C3 C4 C5 179.25(13) . . . . ?
C1 N1 C5 C4 0.0(2) . . . . ?
C3 C4 C5 N1 -0.4(2) . . . . ?
C2 C3 C6 C11 166.55(13) . . . . ?
C4 C3 C6 C11 -12.3(2) . . . . ?
C2 C3 C6 C7 -12.5(2) . . . . ?
C4 C3 C6 C7 168.63(14) . . . . ?
C11 C6 C7 C8 -0.2(2) . . . . ?
C3 C6 C7 C8 178.85(13) . . . . ?
C6 C7 C8 C9 0.9(2) . . . . ?
C6 C7 C8 C13 -179.60(13) . . . 3_666 ?
C7 C8 C9 C10 -0.8(2) . . . . ?
C13 C8 C9 C10 179.69(13) 3_666 . . . ?
C7 C8 C9 C9 178.82(16) . . . 3_666 ?
C13 C8 C9 C9 -0.7(2) 3_666 . . 3_666 ?
C8 C9 C10 C11 0.0(2) . . . . ?
C9 C9 C10 C11 -179.58(16) 3_666 . . . ?
C8 C9 C10 C12 179.43(13) . . . . ?
C9 C9 C10 C12 -0.1(2) 3_666 . . . ?
C7 C6 C11 C10 -0.6(2) . . . . ?
C3 C6 C11 C10 -179.64(13) . . . . ?
C9 C10 C11 C6 0.7(2) . . . . ?
C12 C10 C11 C6 -178.72(13) . . . . ?
C11 C10 C12 C13 179.83(14) . . . . ?
C9 C10 C12 C13 0.4(2) . . . . ?
C10 C12 C13 C8 -0.1(2) . . . 3_666 ?
